data_7022408
loop_
_publ_author_name
'Massoud, Salah S.'
'Louka, Febee R.'
'Obaid, Yasser K.'
'Vicente, Ramon'
'Ribas, Joan'
'Fischer, Roland C.'
'Mautner, Franz A.'

_publ_section_title
;
 Metal ions directing the geometry and nuclearity of azido-metal(II)
 complexes derived from bis(2-(3,5-dimethyl-1H-pyrazol-1-yl)ethyl)amine.
;
_journal_issue 11
_journal_name_full 'Dalton transactions (Cambridge, England : 2003)'
_journal_page_first 3968
_journal_page_last 3978
_journal_paper_doi 10.1039/c2dt32540c
_journal_volume 42
_journal_year 2013
_chemical_formula_moiety '2(C28 H46 Cd2 N22), 3(H2 O)'
_chemical_formula_sum 'C56 H98 Cd4 N44 O3'
_chemical_formula_weight 1885.42
_chemical_name_common '[Cd(bedmpza)(N3)2]2.3/2H2O'
_chemical_name_systematic
;
?
;
_space_group_IT_number 15
_symmetry_cell_setting monoclinic
_symmetry_space_group_name_Hall '-C 2yc'
_symmetry_space_group_name_H-M 'C 1 2/c 1'
_atom_sites_solution_hydrogens geom
_atom_sites_solution_primary direct
_atom_sites_solution_secondary difmap
_audit_creation_method SHELXL-97
_cell_angle_alpha 90.00
_cell_angle_beta 95.56(2)
_cell_angle_gamma 90.00
_cell_formula_units_Z 2
_cell_length_a 22.748(2)
_cell_length_b 10.5845(11)
_cell_length_c 16.2644(13)
_cell_measurement_reflns_used 2000
_cell_measurement_temperature 100(2)
_cell_measurement_theta_max 25.00
_cell_measurement_theta_min 2.50
_cell_volume 3897.7(6)
_computing_cell_refinement 'Bruker SAINT'
_computing_data_collection 'Bruker SMART'
_computing_data_reduction 'Bruker SAINT'
_computing_structure_refinement 'SHELXL-97 (Sheldrick, 2008)'
_computing_structure_solution 'SHELXS-97 (Sheldrick, 2008)'
_diffrn_ambient_temperature 100(2)
_diffrn_measured_fraction_theta_full 0.975
_diffrn_measured_fraction_theta_max 0.941
_diffrn_measurement_device_type 'Bruker P4'
_diffrn_measurement_method \w-scans
_diffrn_radiation_monochromator graphite
_diffrn_radiation_source 'fine-focus sealed tube'
_diffrn_radiation_type MoK\a
_diffrn_radiation_wavelength 0.71073
_diffrn_reflns_av_R_equivalents 0.0480
_diffrn_reflns_av_sigmaI/netI 0.0358
_diffrn_reflns_limit_h_max 28
_diffrn_reflns_limit_h_min -20
_diffrn_reflns_limit_k_max 13
_diffrn_reflns_limit_k_min -13
_diffrn_reflns_limit_l_max 20
_diffrn_reflns_limit_l_min -20
_diffrn_reflns_number 11840
_diffrn_reflns_theta_full 25.24
_diffrn_reflns_theta_max 26.37
_diffrn_reflns_theta_min 1.80
_exptl_absorpt_coefficient_mu 1.149
_exptl_absorpt_correction_T_max 0.8376
_exptl_absorpt_correction_T_min 0.7318
_exptl_absorpt_correction_type multi-scan
_exptl_absorpt_process_details SADABS
_exptl_crystal_colour colorless
_exptl_crystal_density_diffrn 1.607
_exptl_crystal_density_method 'not measured'
_exptl_crystal_description irregular
_exptl_crystal_F_000 1916
_exptl_crystal_size_max 0.29
_exptl_crystal_size_mid 0.23
_exptl_crystal_size_min 0.16
_refine_diff_density_max 0.757
_refine_diff_density_min -0.725
_refine_diff_density_rms 0.085
_refine_ls_extinction_method none
_refine_ls_goodness_of_fit_ref 1.053
_refine_ls_matrix_type full
_refine_ls_number_parameters 257
_refine_ls_number_reflns 3758
_refine_ls_number_restraints 3
_refine_ls_restrained_S_all 1.084
_refine_ls_R_factor_all 0.0298
_refine_ls_R_factor_gt 0.0282
_refine_ls_shift/su_max 0.001
_refine_ls_shift/su_mean 0.000
_refine_ls_structure_factor_coef Fsqd
_refine_ls_weighting_details 'calc w=1/[\s^2^(Fo^2^)+(0.0315P)^2^+7.2868P] where P=(Fo^2^+2Fc^2^)/3'
_refine_ls_weighting_scheme calc
_refine_ls_wR_factor_gt 0.0687
_refine_ls_wR_factor_ref 0.0696
_reflns_number_gt 3557
_reflns_number_total 3758
_reflns_threshold_expression >2sigma(I)
_cod_data_source_file c2dt32540c.txt
_cod_data_source_block s2228c
_cod_depositor_comments
;
The following automatic conversions were performed:

'_symmetry_cell_setting' value 'Monoclinic' changed to 'monoclinic'
according to /home/saulius/struct/CIF-dictionaries/cif_core.dic
dictionary named 'cif_core.dic' version 2.4.2 from 2011-04-26.

Automatic conversion script
Id: cif_fix_values 1891 2012-01-12 08:04:46Z andrius 
;
_cod_original_cell_volume 3897.6(6)
_cod_original_sg_symbol_H-M 'C 2/c'
_cod_database_code 7022408

loop_
_symmetry_equiv_pos_as_xyz
'x, y, z'
'-x, y, -z+1/2'
'x+1/2, y+1/2, z'
'-x+1/2, y+1/2, -z+1/2'
'-x, -y, -z'
'x, -y, z-1/2'
'-x+1/2, -y+1/2, -z'
'x+1/2, -y+1/2, z-1/2'

loop_
_atom_site_label
_atom_site_type_symbol
_atom_site_fract_x
_atom_site_fract_y
_atom_site_fract_z
_atom_site_U_iso_or_equiv
_atom_site_adp_type
_atom_site_occupancy
_atom_site_symmetry_multiplicity
_atom_site_calc_flag
_atom_site_refinement_flags
Cd1 Cd 0.187445(7) 0.217485(15) 0.062377(10) 0.01613(8) Uani 1 1 d .
N11 N 0.29291(10) 0.1989(2) 0.06637(13) 0.0236(5) Uani 1 1 d .
N12 N 0.32688(9) 0.1545(2) 0.11887(12) 0.0199(4) Uani 1 1 d .
N13 N 0.35895(11) 0.1111(2) 0.17112(14) 0.0309(5) Uani 1 1 d .
N21 N 0.18785(11) 0.0186(2) 0.01132(14) 0.0283(5) Uani 1 1 d .
N22 N 0.16583(10) -0.0700(2) 0.04166(14) 0.0252(5) Uani 1 1 d .
N23 N 0.14545(11) -0.1588(2) 0.07011(17) 0.0351(6) Uani 1 1 d .
N1 N 0.08965(10) 0.28381(19) 0.03404(13) 0.0207(5) Uani 1 1 d .
N2 N 0.06491(9) 0.3712(2) 0.08250(12) 0.0204(4) Uani 1 1 d .
N3 N 0.20804(9) 0.42795(19) 0.11244(12) 0.0185(4) Uani 1 1 d D
H3 H 0.2331(10) 0.448(3) 0.0757(14) 0.028 Uiso 1 1 d D
N4 N 0.19951(9) 0.2527(2) 0.26128(12) 0.0176(4) Uani 1 1 d .
N5 N 0.16872(10) 0.1835(2) 0.20010(12) 0.0197(4) Uani 1 1 d .
C1 C 0.00510(11) 0.3671(2) 0.07133(16) 0.0232(5) Uani 1 1 d .
C2 C -0.00956(13) 0.2748(2) 0.01313(18) 0.0259(6) Uani 1 1 d .
H2 H -0.0482 0.2498 -0.0080 0.031 Uiso 1 1 calc R
C3 C 0.04378(12) 0.2256(2) -0.00846(16) 0.0230(6) Uani 1 1 d .
C4 C -0.03318(12) 0.4522(3) 0.11670(18) 0.0302(6) Uani 1 1 d .
H4A H -0.0257 0.4368 0.1762 0.045 Uiso 1 1 calc R
H4B H -0.0748 0.4351 0.0987 0.045 Uiso 1 1 calc R
H4C H -0.0241 0.5405 0.1049 0.045 Uiso 1 1 calc R
C5 C 0.05330(13) 0.1236(3) -0.06947(17) 0.0319(6) Uani 1 1 d .
H5A H 0.0940 0.1276 -0.0843 0.048 Uiso 1 1 calc R
H5B H 0.0258 0.1354 -0.1191 0.048 Uiso 1 1 calc R
H5C H 0.0463 0.0411 -0.0449 0.048 Uiso 1 1 calc R
C6 C 0.10159(11) 0.4586(2) 0.13523(16) 0.0227(5) Uani 1 1 d .
H6A H 0.1155 0.4150 0.1874 0.027 Uiso 1 1 calc R
H6B H 0.0770 0.5312 0.1493 0.027 Uiso 1 1 calc R
C7 C 0.15520(11) 0.5081(2) 0.09494(16) 0.0226(5) Uani 1 1 d .
H7A H 0.1451 0.5128 0.0344 0.027 Uiso 1 1 calc R
H7B H 0.1644 0.5947 0.1152 0.027 Uiso 1 1 calc R
C8 C 0.23742(12) 0.4468(2) 0.19751(15) 0.0222(5) Uani 1 1 d .
H8A H 0.2114 0.4986 0.2294 0.027 Uiso 1 1 calc R
H8B H 0.2745 0.4946 0.1940 0.027 Uiso 1 1 calc R
C9 C 0.25176(11) 0.3240(2) 0.24410(15) 0.0205(5) Uani 1 1 d .
H9A H 0.2765 0.2706 0.2112 0.025 Uiso 1 1 calc R
H9B H 0.2752 0.3438 0.2970 0.025 Uiso 1 1 calc R
C10 C 0.17316(12) 0.2493(2) 0.33192(15) 0.0194(5) Uani 1 1 d .
C11 C 0.12324(12) 0.1760(2) 0.31649(15) 0.0237(5) Uani 1 1 d .
H11 H 0.0954 0.1556 0.3543 0.028 Uiso 1 1 calc R
C12 C 0.12172(11) 0.1375(2) 0.23407(15) 0.0210(5) Uani 1 1 d .
C13 C 0.19844(13) 0.3137(3) 0.40916(15) 0.0258(6) Uani 1 1 d .
H13A H 0.2369 0.2763 0.4277 0.039 Uiso 1 1 calc R
H13B H 0.1716 0.3031 0.4523 0.039 Uiso 1 1 calc R
H13C H 0.2035 0.4039 0.3982 0.039 Uiso 1 1 calc R
C14 C 0.07573(13) 0.0598(3) 0.18564(17) 0.0304(6) Uani 1 1 d .
H14A H 0.0424 0.1138 0.1656 0.046 Uiso 1 1 calc R
H14B H 0.0620 -0.0068 0.2210 0.046 Uiso 1 1 calc R
H14C H 0.0927 0.0213 0.1385 0.046 Uiso 1 1 calc R
O1 O 0.0580(3) 0.7366(5) 0.2097(4) 0.1033(18) Uani 0.75 1 d PD
H20 H 0.071(4) 0.780(9) 0.174(4) 0.155 Uiso 0.75 1 d PD
H21 H 0.085(3) 0.715(9) 0.245(4) 0.155 Uiso 0.75 1 d PD

loop_
_atom_site_aniso_label
_atom_site_aniso_U_11
_atom_site_aniso_U_22
_atom_site_aniso_U_33
_atom_site_aniso_U_23
_atom_site_aniso_U_13
_atom_site_aniso_U_12
Cd1 0.01580(12) 0.01777(11) 0.01521(11) -0.00101(6) 0.00347(8) -0.00072(6)
N11 0.0194(12) 0.0353(12) 0.0165(10) 0.0032(9) 0.0036(9) 0.0023(10)
N12 0.0191(11) 0.0223(10) 0.0192(10) -0.0012(9) 0.0066(10) 0.0015(9)
N13 0.0278(13) 0.0402(13) 0.0249(11) 0.0051(11) 0.0032(11) 0.0120(11)
N21 0.0346(14) 0.0216(11) 0.0289(11) -0.0059(10) 0.0032(11) 0.0008(10)
N22 0.0231(12) 0.0224(11) 0.0287(11) -0.0077(10) -0.0050(10) 0.0038(10)
N23 0.0337(14) 0.0222(12) 0.0493(15) -0.0028(11) 0.0034(12) -0.0014(11)
N1 0.0180(11) 0.0235(11) 0.0206(10) -0.0027(8) 0.0028(9) 0.0003(8)
N2 0.0171(11) 0.0232(10) 0.0214(10) -0.0004(8) 0.0033(9) 0.0015(9)
N3 0.0177(10) 0.0212(10) 0.0175(9) -0.0003(8) 0.0053(9) -0.0031(9)
N4 0.0177(11) 0.0204(9) 0.0149(9) -0.0002(8) 0.0018(9) 0.0007(9)
N5 0.0210(11) 0.0213(9) 0.0172(10) -0.0018(8) 0.0033(9) -0.0017(9)
C1 0.0179(13) 0.0273(12) 0.0249(12) 0.0079(11) 0.0049(11) 0.0020(10)
C2 0.0175(14) 0.0315(14) 0.0282(14) 0.0064(11) 0.0001(12) -0.0025(11)
C3 0.0192(13) 0.0267(13) 0.0221(12) 0.0015(10) -0.0026(11) -0.0017(10)
C4 0.0220(14) 0.0335(14) 0.0358(15) 0.0048(12) 0.0076(13) 0.0053(12)
C5 0.0279(15) 0.0349(15) 0.0318(14) -0.0082(12) -0.0028(12) -0.0026(12)
C6 0.0209(13) 0.0241(12) 0.0235(12) -0.0060(10) 0.0036(11) 0.0014(10)
C7 0.0228(14) 0.0192(11) 0.0255(12) 0.0009(10) 0.0015(11) 0.0006(10)
C8 0.0230(13) 0.0239(12) 0.0200(11) -0.0035(10) 0.0037(11) -0.0062(10)
C9 0.0165(12) 0.0276(12) 0.0177(11) -0.0035(10) 0.0024(10) -0.0018(10)
C10 0.0236(14) 0.0201(11) 0.0151(11) 0.0030(10) 0.0054(11) 0.0049(10)
C11 0.0272(14) 0.0249(12) 0.0199(12) 0.0031(11) 0.0070(11) -0.0001(11)
C12 0.0214(13) 0.0197(11) 0.0220(12) 0.0026(10) 0.0034(11) -0.0009(10)
C13 0.0316(15) 0.0308(13) 0.0149(11) -0.0014(11) 0.0024(11) 0.0010(12)
C14 0.0290(15) 0.0350(14) 0.0280(14) -0.0034(12) 0.0069(12) -0.0118(12)
O1 0.142(4) 0.069(3) 0.087(3) -0.012(2) -0.052(3) 0.036(3)

loop_
_atom_type_symbol
_atom_type_description
_atom_type_scat_dispersion_real
_atom_type_scat_dispersion_imag
_atom_type_scat_source
C C 0.0033 0.0016 'International Tables Vol C Tables 4.2.6.8 and 6.1.1.4'
H H 0.0000 0.0000 'International Tables Vol C Tables 4.2.6.8 and 6.1.1.4'
N N 0.0061 0.0033 'International Tables Vol C Tables 4.2.6.8 and 6.1.1.4'
Cd Cd -0.8075 1.2024 'International Tables Vol C Tables 4.2.6.8 and 6.1.1.4'
O O 0.0106 0.0060 'International Tables Vol C Tables 4.2.6.8 and 6.1.1.4'

loop_
_geom_angle_atom_site_label_1
_geom_angle_atom_site_label_2
_geom_angle_atom_site_label_3
_geom_angle
_geom_angle_site_symmetry_1
_geom_angle_site_symmetry_3
N21 Cd1 N1 104.17(8) . .
N21 Cd1 N5 102.42(8) . .
N1 Cd1 N5 88.68(8) . .
N21 Cd1 N11 90.89(8) . 7
N1 Cd1 N11 88.32(8) . 7
N5 Cd1 N11 166.69(8) . 7
N21 Cd1 N11 83.93(8) . .
N1 Cd1 N11 163.69(7) . .
N5 Cd1 N11 103.58(8) . .
N11 Cd1 N11 77.28(8) 7 .
N21 Cd1 N3 168.31(8) . .
N1 Cd1 N3 86.50(7) . .
N5 Cd1 N3 82.30(7) . .
N11 Cd1 N3 84.57(7) 7 .
N11 Cd1 N3 84.57(7) . .
N12 N11 Cd1 128.29(18) . 7
N12 N11 Cd1 128.94(17) . .
Cd1 N11 Cd1 102.72(8) 7 .
N13 N12 N11 178.5(3) . .
N22 N21 Cd1 124.25(18) . .
N23 N22 N21 178.0(3) . .
C3 N1 N2 105.3(2) . .
C3 N1 Cd1 129.85(17) . .
N2 N1 Cd1 121.70(15) . .
C1 N2 N1 111.4(2) . .
C1 N2 C6 127.2(2) . .
N1 N2 C6 121.3(2) . .
C7 N3 C8 112.67(19) . .
C7 N3 Cd1 109.83(14) . .
C8 N3 Cd1 119.61(15) . .
C10 N4 N5 111.5(2) . .
C10 N4 C9 128.0(2) . .
N5 N4 C9 120.4(2) . .
C12 N5 N4 105.45(19) . .
C12 N5 Cd1 132.37(17) . .
N4 N5 Cd1 118.90(15) . .
N2 C1 C2 106.7(2) . .
N2 C1 C4 122.6(2) . .
C2 C1 C4 130.7(3) . .
C1 C2 C3 106.2(2) . .
C1 C2 H2 126.9 . .
C3 C2 H2 126.9 . .
N1 C3 C2 110.5(2) . .
N1 C3 C5 121.1(2) . .
C2 C3 C5 128.4(3) . .
C1 C4 H4A 109.5 . .
C1 C4 H4B 109.5 . .
H4A C4 H4B 109.5 . .
C1 C4 H4C 109.5 . .
H4A C4 H4C 109.5 . .
H4B C4 H4C 109.5 . .
C3 C5 H5A 109.5 . .
C3 C5 H5B 109.5 . .
H5A C5 H5B 109.5 . .
C3 C5 H5C 109.5 . .
H5A C5 H5C 109.5 . .
H5B C5 H5C 109.5 . .
N2 C6 C7 113.4(2) . .
N2 C6 H6A 108.9 . .
C7 C6 H6A 108.9 . .
N2 C6 H6B 108.9 . .
C7 C6 H6B 108.9 . .
H6A C6 H6B 107.7 . .
N3 C7 C6 112.8(2) . .
N3 C7 H7A 109.0 . .
C6 C7 H7A 109.0 . .
N3 C7 H7B 109.0 . .
C6 C7 H7B 109.0 . .
H7A C7 H7B 107.8 . .
N3 C8 C9 113.7(2) . .
N3 C8 H8A 108.8 . .
C9 C8 H8A 108.8 . .
N3 C8 H8B 108.8 . .
C9 C8 H8B 108.8 . .
H8A C8 H8B 107.7 . .
N4 C9 C8 113.4(2) . .
N4 C9 H9A 108.9 . .
C8 C9 H9A 108.9 . .
N4 C9 H9B 108.9 . .
C8 C9 H9B 108.9 . .
H9A C9 H9B 107.7 . .
N4 C10 C11 106.7(2) . .
N4 C10 C13 122.5(2) . .
C11 C10 C13 130.8(2) . .
C10 C11 C12 106.4(2) . .
C10 C11 H11 126.8 . .
C12 C11 H11 126.8 . .
N5 C12 C11 110.0(2) . .
N5 C12 C14 121.9(2) . .
C11 C12 C14 128.1(2) . .
C10 C13 H13A 109.5 . .
C10 C13 H13B 109.5 . .
H13A C13 H13B 109.5 . .
C10 C13 H13C 109.5 . .
H13A C13 H13C 109.5 . .
H13B C13 H13C 109.5 . .
C12 C14 H14A 109.5 . .
C12 C14 H14B 109.5 . .
H14A C14 H14B 109.5 . .
C12 C14 H14C 109.5 . .
H14A C14 H14C 109.5 . .
H14B C14 H14C 109.5 . .

loop_
_geom_bond_atom_site_label_1
_geom_bond_atom_site_label_2
_geom_bond_distance
_geom_bond_site_symmetry_2
Cd1 N21 2.264(2) .
Cd1 N1 2.336(2) .
Cd1 N5 2.348(2) .
Cd1 N11 2.356(2) 7
Cd1 N11 2.402(2) .
Cd1 N3 2.402(2) .
N11 N12 1.191(3) .
N11 Cd1 2.356(2) 7
N12 N13 1.160(3) .
N21 N22 1.192(3) .
N22 N23 1.164(3) .
N1 C3 1.344(3) .
N1 N2 1.371(3) .
N2 C1 1.356(3) .
N2 C6 1.466(3) .
N3 C7 1.476(3) .
N3 C8 1.490(3) .
N4 C10 1.347(3) .
N4 N5 1.372(3) .
N4 C9 1.458(3) .
N5 C12 1.342(3) .
C1 C2 1.378(4) .
C1 C4 1.496(4) .
C2 C3 1.396(4) .
C2 H2 0.9500 .
C3 C5 1.496(4) .
C4 H4A 0.9800 .
C4 H4B 0.9800 .
C4 H4C 0.9800 .
C5 H5A 0.9800 .
C5 H5B 0.9800 .
C5 H5C 0.9800 .
C6 C7 1.531(4) .
C6 H6A 0.9900 .
C6 H6B 0.9900 .
C7 H7A 0.9900 .
C7 H7B 0.9900 .
C8 C9 1.524(4) .
C8 H8A 0.9900 .
C8 H8B 0.9900 .
C9 H9A 0.9900 .
C9 H9B 0.9900 .
C10 C11 1.378(4) .
C10 C13 1.495(4) .
C11 C12 1.398(3) .
C11 H11 0.9500 .
C12 C14 1.494(4) .
C13 H13A 0.9800 .
C13 H13B 0.9800 .
C13 H13C 0.9800 .
C14 H14A 0.9800 .
C14 H14B 0.9800 .
C14 H14C 0.9800 .

loop_
_geom_torsion_atom_site_label_1
_geom_torsion_atom_site_label_2
_geom_torsion_atom_site_label_3
_geom_torsion_atom_site_label_4
_geom_torsion
C3 N1 N2 C1 0.6(3)
C3 N1 N2 C6 -176.8(2)
C10 N4 N5 C12 0.7(3)
C9 N4 N5 C12 -175.8(2)
N1 N2 C1 C2 -0.5(3)
C6 N2 C1 C2 176.6(2)
N1 N2 C1 C4 179.9(2)
C6 N2 C1 C4 -2.9(4)
N2 C1 C2 C3 0.3(3)
C4 C1 C2 C3 179.8(3)
N2 N1 C3 C2 -0.4(3)
N2 N1 C3 C5 179.3(2)
C1 C2 C3 N1 0.1(3)
C1 C2 C3 C5 -179.6(3)
C1 N2 C6 C7 -138.1(2)
N1 N2 C6 C7 38.9(3)
C8 N3 C7 C6 -76.6(3)
N2 C6 C7 N3 -90.2(3)
C7 N3 C8 C9 131.7(2)
Cd1 N3 C8 C9 0.4(3)
C10 N4 C9 C8 -98.8(3)
N5 N4 C9 C8 77.1(3)
N3 C8 C9 N4 -65.2(3)
N5 N4 C10 C11 -0.3(3)
C9 N4 C10 C11 175.9(2)
N5 N4 C10 C13 178.2(2)
C9 N4 C10 C13 -5.6(4)
N4 C10 C11 C12 -0.2(3)
C13 C10 C11 C12 -178.5(3)
N4 N5 C12 C11 -0.8(3)
N4 N5 C12 C14 177.9(2)
C10 C11 C12 N5 0.6(3)
C10 C11 C12 C14 -177.9(3)
